data_4060738
_journal_name_full Organometallics
_journal_year 2003
_chemical_formula_sum 'C24 H42 Si2 Zr'
_chemical_formula_weight 477.98
_space_group_IT_number 14
_symmetry_cell_setting monoclinic
_symmetry_space_group_name_Hall '-P 2yn'
_symmetry_space_group_name_H-M 'P 1 21/n 1'
_cell_angle_alpha 90.00
_cell_angle_beta 91.0090(12)
_cell_angle_gamma 90.00
_cell_formula_units_Z 4
_cell_length_a 9.0450(2)
_cell_length_b 19.9540(5)
_cell_length_c 13.9200(3)
_cell_measurement_temperature 293(2)
_cell_volume 2511.95(10)
_diffrn_ambient_temperature 293(2)
_exptl_crystal_density_diffrn 1.264
_cod_original_sg_symbol_H-M 'P 21/n'
_cod_database_code 4060738

loop_
_symmetry_equiv_pos_as_xyz
'x, y, z'
'-x+1/2, y+1/2, -z+1/2'
'-x, -y, -z'
'x-1/2, -y-1/2, z-1/2'

loop_
_atom_site_label
_atom_site_type_symbol
_atom_site_fract_x
_atom_site_fract_y
_atom_site_fract_z
_atom_site_U_iso_or_equiv
_atom_site_adp_type
_atom_site_occupancy
_atom_site_symmetry_multiplicity
_atom_site_calc_flag
_atom_site_refinement_flags
_atom_site_disorder_assembly
_atom_site_disorder_group
Zr1 Zr 0.395030(18) 0.310002(9) 0.305546(12) 0.01472(5) Uani 1 1 d . . .
Si1 Si 0.58357(6) 0.43024(3) 0.22186(4) 0.02121(11) Uani 1 1 d . . .
Si2 Si 0.36041(6) 0.11682(3) 0.30213(4) 0.02430(12) Uani 1 1 d . . .
C1 C 0.3103(2) 0.42727(9) 0.33572(13) 0.0189(4) Uani 1 1 d . . .
C2 C 0.1753(2) 0.39075(10) 0.32960(14) 0.0219(4) Uani 1 1 d . . .
C3 C 0.1592(2) 0.36540(10) 0.23500(14) 0.0206(4) Uani 1 1 d . . .
C4 C 0.28335(19) 0.38675(9) 0.18200(12) 0.0169(3) Uani 1 1 d . . .
C5 C 0.37847(19) 0.42596(9) 0.24317(13) 0.0165(3) Uani 1 1 d . . .
C6 C 0.3597(3) 0.46748(12) 0.42149(16) 0.0311(5) Uani 1 1 d . . .
H6A H 0.373(4) 0.5116(19) 0.408(2) 0.076(11) Uiso 1 1 d . . .
H6B H 0.451(4) 0.4524(16) 0.449(2) 0.066(10) Uiso 1 1 d . . .
H6C H 0.295(3) 0.4629(15) 0.471(2) 0.054(8) Uiso 1 1 d . . .
C7 C 0.0566(3) 0.38868(15) 0.40393(18) 0.0345(5) Uani 1 1 d . . .
H7A H 0.088(3) 0.3960(15) 0.466(2) 0.056(9) Uiso 1 1 d . . .
H7B H 0.002(4) 0.3472(19) 0.407(2) 0.078(11) Uiso 1 1 d . . .
H7C H -0.010(4) 0.4240(17) 0.395(2) 0.070(10) Uiso 1 1 d . . .
C8 C 0.0277(2) 0.32831(14) 0.19552(19) 0.0344(5) Uani 1 1 d . . .
H8A H -0.010(3) 0.2971(14) 0.241(2) 0.049(8) Uiso 1 1 d . . .
H8B H 0.056(4) 0.3016(16) 0.137(2) 0.066(10) Uiso 1 1 d . . .
H8C H -0.052(4) 0.3577(16) 0.179(2) 0.064(9) Uiso 1 1 d . . .
C9 C 0.3029(3) 0.37313(12) 0.07677(14) 0.0248(4) Uani 1 1 d . . .
H9A H 0.239(3) 0.3412(17) 0.054(2) 0.061(9) Uiso 1 1 d . . .
H9B H 0.398(3) 0.3577(15) 0.061(2) 0.054(8) Uiso 1 1 d . . .
H9C H 0.281(3) 0.4105(16) 0.040(2) 0.056(9) Uiso 1 1 d . . .
C10 C 0.3141(2) 0.23215(10) 0.43506(13) 0.0203(4) Uani 1 1 d . . .
C11 C 0.4009(2) 0.28091(10) 0.48415(13) 0.0210(4) Uani 1 1 d . . .
C12 C 0.5491(2) 0.27464(10) 0.45339(13) 0.0205(4) Uani 1 1 d . . .
C13 C 0.55388(19) 0.22114(10) 0.38647(13) 0.0186(4) Uani 1 1 d . . .
C14 C 0.40827(19) 0.19392(9) 0.37319(13) 0.0183(3) Uani 1 1 d . . .
C15 C 0.1535(2) 0.21870(12) 0.45432(18) 0.0303(5) Uani 1 1 d . . .
H15A H 0.113(3) 0.2503(14) 0.4992(19) 0.041(7) Uiso 1 1 d . . .
H15B H 0.140(3) 0.1748(14) 0.4785(19) 0.041(7) Uiso 1 1 d . . .
H15C H 0.091(3) 0.2209(13) 0.3957(19) 0.037(7) Uiso 1 1 d . . .
C16 C 0.3529(3) 0.32316(12) 0.56762(15) 0.0309(5) Uani 1 1 d . . .
H16A H 0.256(3) 0.3397(15) 0.563(2) 0.052(8) Uiso 1 1 d . . .
H16B H 0.413(4) 0.3638(17) 0.576(2) 0.067(10) Uiso 1 1 d . . .
H16C H 0.363(3) 0.2983(16) 0.626(2) 0.062(9) Uiso 1 1 d . . .
C17 C 0.6779(3) 0.31397(13) 0.49250(17) 0.0306(5) Uani 1 1 d . . .
H17A H 0.714(3) 0.2933(15) 0.552(2) 0.060(9) Uiso 1 1 d . . .
H17B H 0.654(3) 0.3590(15) 0.506(2) 0.047(8) Uiso 1 1 d . . .
H17C H 0.753(3) 0.3163(15) 0.452(2) 0.056(9) Uiso 1 1 d . . .
C18 C 0.6928(2) 0.19424(12) 0.34194(16) 0.0261(4) Uani 1 1 d . . .
H18A H 0.779(3) 0.2192(14) 0.3620(19) 0.046(8) Uiso 1 1 d . . .
H18B H 0.693(3) 0.1954(13) 0.273(2) 0.043(7) Uiso 1 1 d . . .
H18C H 0.709(3) 0.1477(14) 0.3583(18) 0.041(7) Uiso 1 1 d . . .
C19 C 0.6160(2) 0.34033(11) 0.24024(16) 0.0249(4) Uani 1 1 d . . .
H19A H 0.709(3) 0.3267(13) 0.2663(18) 0.036(7) Uiso 1 1 d . . .
H19B H 0.595(3) 0.3159(15) 0.185(2) 0.051(8) Uiso 1 1 d . . .
C20 C 0.6874(3) 0.48184(14) 0.3130(2) 0.0386(6) Uani 1 1 d . . .
H20A H 0.687(3) 0.4623(14) 0.376(2) 0.047(8) Uiso 1 1 d . . .
H20B H 0.651(3) 0.5277(17) 0.314(2) 0.066(10) Uiso 1 1 d . . .
H20C H 0.791(3) 0.4824(14) 0.292(2) 0.051(8) Uiso 1 1 d . . .
C21 C 0.6305(3) 0.46818(14) 0.10375(18) 0.0348(5) Uani 1 1 d . . .
H21A H 0.734(3) 0.4678(15) 0.095(2) 0.058(9) Uiso 1 1 d . . .
H21B H 0.599(3) 0.5113(17) 0.100(2) 0.058(9) Uiso 1 1 d . . .
H21C H 0.586(3) 0.4457(15) 0.053(2) 0.054(9) Uiso 1 1 d . . .
C22 C 0.4189(3) 0.04335(13) 0.3768(2) 0.0396(6) Uani 1 1 d . . .
H22A H 0.523(4) 0.0460(16) 0.396(2) 0.065(10) Uiso 1 1 d . . .
H22B H 0.405(4) 0.0028(19) 0.344(2) 0.074(11) Uiso 1 1 d . . .
H22C H 0.370(4) 0.0418(16) 0.437(2) 0.067(10) Uiso 1 1 d . . .
C23 C 0.4584(3) 0.11084(14) 0.18533(18) 0.0378(5) Uani 1 1 d . . .
H23A H 0.447(3) 0.1514(17) 0.148(2) 0.059(9) Uiso 1 1 d . . .
H23B H 0.420(4) 0.073(2) 0.153(3) 0.088(12) Uiso 1 1 d . . .
H23C H 0.562(3) 0.1045(14) 0.1928(19) 0.047(8) Uiso 1 1 d . . .
C24 C 0.1576(3) 0.11091(14) 0.2755(2) 0.0390(6) Uani 1 1 d . . .
H24A H 0.098(3) 0.1045(16) 0.332(2) 0.060(9) Uiso 1 1 d . . .
H24B H 0.138(3) 0.0735(16) 0.237(2) 0.058(9) Uiso 1 1 d . . .
H24C H 0.123(3) 0.1490(16) 0.246(2) 0.051(8) Uiso 1 1 d . . .
H1 H 0.329(3) 0.2518(12) 0.2142(17) 0.035(6) Uiso 1 1 d . . .

loop_
_atom_site_aniso_label
_atom_site_aniso_U_11
_atom_site_aniso_U_22
_atom_site_aniso_U_33
_atom_site_aniso_U_23
_atom_site_aniso_U_13
_atom_site_aniso_U_12
Zr1 0.01490(8) 0.01501(9) 0.01429(8) 0.00098(7) 0.00171(5) 0.00018(6)
Si1 0.0188(2) 0.0217(3) 0.0232(3) 0.0050(2) 0.00043(19) -0.0040(2)
Si2 0.0278(3) 0.0189(3) 0.0262(3) -0.0009(2) -0.0001(2) -0.0008(2)
C1 0.0231(9) 0.0163(9) 0.0173(8) -0.0006(7) 0.0001(7) 0.0041(7)
C2 0.0192(8) 0.0238(10) 0.0228(9) 0.0011(8) 0.0033(7) 0.0053(7)
C3 0.0167(8) 0.0211(10) 0.0239(9) 0.0018(7) -0.0010(7) 0.0018(7)
C4 0.0184(8) 0.0158(9) 0.0163(8) 0.0004(7) -0.0019(6) 0.0017(7)
C5 0.0193(8) 0.0130(8) 0.0171(8) 0.0014(7) -0.0009(6) 0.0012(7)
C6 0.0476(14) 0.0263(12) 0.0192(10) -0.0067(9) -0.0010(9) 0.0000(10)
C7 0.0268(11) 0.0443(15) 0.0330(13) 0.0043(11) 0.0134(9) 0.0096(10)
C8 0.0204(10) 0.0411(14) 0.0414(13) 0.0001(11) -0.0050(9) -0.0063(9)
C9 0.0307(11) 0.0263(11) 0.0173(9) -0.0007(8) -0.0019(8) 0.0006(9)
C10 0.0208(8) 0.0213(10) 0.0190(9) 0.0051(7) 0.0050(7) -0.0011(7)
C11 0.0274(9) 0.0200(10) 0.0157(8) 0.0038(7) 0.0019(7) 0.0025(7)
C12 0.0239(9) 0.0205(10) 0.0171(8) 0.0042(7) -0.0027(7) 0.0000(7)
C13 0.0188(8) 0.0195(9) 0.0173(8) 0.0051(7) 0.0007(6) 0.0018(7)
C14 0.0196(8) 0.0169(9) 0.0184(8) 0.0037(7) 0.0016(6) 0.0006(7)
C15 0.0259(10) 0.0294(12) 0.0362(12) 0.0040(10) 0.0133(9) -0.0032(9)
C16 0.0433(13) 0.0322(13) 0.0173(10) -0.0027(8) 0.0025(9) 0.0082(10)
C17 0.0296(11) 0.0317(13) 0.0302(11) -0.0003(10) -0.0087(9) -0.0064(10)
C18 0.0207(9) 0.0288(12) 0.0290(11) 0.0045(9) 0.0034(8) 0.0061(8)
C19 0.0203(9) 0.0261(11) 0.0286(11) 0.0072(9) 0.0072(8) 0.0030(8)
C20 0.0324(12) 0.0381(15) 0.0450(15) -0.0003(12) -0.0091(11) -0.0116(11)
C21 0.0323(12) 0.0370(14) 0.0352(13) 0.0138(11) 0.0069(10) -0.0050(10)
C22 0.0511(16) 0.0211(12) 0.0467(15) 0.0053(11) -0.0014(12) 0.0002(11)
C23 0.0461(14) 0.0351(14) 0.0322(12) -0.0080(11) 0.0022(10) 0.0072(11)
C24 0.0337(12) 0.0314(14) 0.0516(16) -0.0085(12) -0.0061(11) -0.0062(10)

loop_
_geom_bond_atom_site_label_1
_geom_bond_atom_site_label_2
_geom_bond_distance
_geom_bond_site_symmetry_2
_geom_bond_publ_flag
Zr1 C19 2.2917(19) . ?
Zr1 C5 2.4750(18) . ?
Zr1 C10 2.4990(18) . ?
Zr1 C1 2.5002(18) . ?
Zr1 C4 2.5024(17) . ?
Zr1 C14 2.5025(18) . ?
Zr1 C13 2.5338(18) . ?
Zr1 C11 2.5527(18) . ?
Zr1 C12 2.5638(18) . ?
Zr1 C3 2.5808(18) . ?
Zr1 C2 2.5850(18) . ?
Zr1 Si1 3.1767(6) . ?
Si1 C19 1.835(2) . ?
Si1 C21 1.866(2) . ?
Si1 C20 1.873(2) . ?
Si1 C5 1.8857(18) . ?
Si2 C22 1.869(3) . ?
Si2 C24 1.869(3) . ?
Si2 C23 1.869(3) . ?
Si2 C14 1.876(2) . ?
C1 C2 1.423(3) . ?
C1 C5 1.438(2) . ?
C1 C6 1.500(3) . ?
C2 C3 1.416(3) . ?
C2 C7 1.505(3) . ?
C3 C4 1.420(3) . ?
C3 C8 1.498(3) . ?
C4 C5 1.432(2) . ?
C4 C9 1.503(3) . ?
C10 C11 1.418(3) . ?
C10 C14 1.440(3) . ?
C10 C15 1.507(3) . ?
C11 C12 1.420(3) . ?
C11 C16 1.506(3) . ?
C12 C13 1.418(3) . ?
C12 C17 1.500(3) . ?
C13 C14 1.434(2) . ?
C13 C18 1.510(3) . ?
